data_2213299
loop_
_publ_author_name
'Xiao-Chang Sun'
'Guang-Peng Zhou'
'Xue-Fang Zheng'
'Yan Xu'

_publ_section_title
;
 Ethylenediammonium gallic vanadium hydrogen sulfate monohydrate
;
_journal_coeditor_code FI2031
_journal_issue 5
_journal_name_full 'Acta Crystallographica Section E'
_journal_page_first m1388
_journal_page_last m1390
_journal_paper_doi 10.1107/S1600536807017941
_journal_volume 63
_journal_year 2007
_chemical_formula_iupac '(C2 H10 N2)4 [Ga1 V3 (S1 O4)8 (O H)4] , 4H2 O'
_chemical_formula_moiety '4C2 H10 N2 2+ , Ga H4 O36 S8 V3 8- , 4H2 O'
_chemical_formula_sum 'C8 H52 Ga N8 O40 S8 V3'
_chemical_formula_weight 1379.68
_chemical_name_systematic
;
tetrakis(thylenediammonium) gallium trivanadium octakis(hydrogen sulfate)
tetrahydroxide tetrahydrate
;
_space_group_IT_number 14
_symmetry_cell_setting monoclinic
_symmetry_space_group_name_Hall '-P 2ybc'
_symmetry_space_group_name_H-M 'P 1 21/c 1'
_atom_sites_solution_hydrogens geom
_atom_sites_solution_primary direct
_atom_sites_solution_secondary difmap
_audit_creation_method SHELXL97
_cell_angle_alpha 90.00
_cell_angle_beta 90.8470(10)
_cell_angle_gamma 90.00
_cell_formula_units_Z 1
_cell_length_a 6.90440(10)
_cell_length_b 10.3038(2)
_cell_length_c 15.0875(3)
_cell_measurement_reflns_used 450
_cell_measurement_temperature 293(2)
_cell_measurement_theta_max 25.02
_cell_measurement_theta_min 2.20
_cell_volume 1073.23(3)
_computing_cell_refinement 'SAINT (Bruker, 2005)'
_computing_data_collection 'APEX2 (Bruker, 2005)'
_computing_data_reduction SAINT
_computing_molecular_graphics 'SHELXTL (Sheldrick, 1997b)'
_computing_publication_material SHELXTL
_computing_structure_refinement 'SHELXL97 (Sheldrick, 1997a)'
_computing_structure_solution 'SHELXS97 (Sheldrick, 1997a)'
_diffrn_ambient_temperature 293(2)
_diffrn_measured_fraction_theta_full 1.000
_diffrn_measured_fraction_theta_max 1.000
_diffrn_measurement_device_type 'Bruker APEXII CCD area-detector'
_diffrn_measurement_method \w
_diffrn_radiation_monochromator graphite
_diffrn_radiation_source 'fine-focus sealed tube'
_diffrn_radiation_type MoK\a
_diffrn_radiation_wavelength 0.71073
_diffrn_reflns_av_R_equivalents 0.0413
_diffrn_reflns_av_sigmaI/netI 0.0336
_diffrn_reflns_limit_h_max 8
_diffrn_reflns_limit_h_min -8
_diffrn_reflns_limit_k_max 11
_diffrn_reflns_limit_k_min -12
_diffrn_reflns_limit_l_max 18
_diffrn_reflns_limit_l_min -17
_diffrn_reflns_number 11551
_diffrn_reflns_theta_full 26.00
_diffrn_reflns_theta_max 26.00
_diffrn_reflns_theta_min 2.39
_diffrn_standards_number 0
_exptl_absorpt_coefficient_mu 1.774
_exptl_absorpt_correction_T_max 0.8426
_exptl_absorpt_correction_T_min 0.7180
_exptl_absorpt_correction_type multi-scan
_exptl_absorpt_process_details '(SADABS; Sheldrick, 2003)'
_exptl_crystal_colour brown
_exptl_crystal_density_diffrn 2.135
_exptl_crystal_density_method 'not measured'
_exptl_crystal_description rod-shaped
_exptl_crystal_F_000 704
_exptl_crystal_size_max 0.20
_exptl_crystal_size_mid 0.11
_exptl_crystal_size_min 0.10
_refine_diff_density_max 0.414
_refine_diff_density_min -0.606
_refine_ls_extinction_coef 0.0098(11)
_refine_ls_extinction_expression Fc^*^=kFc[1+0.001xFc^2^\l^3^/sin(2\q)]^-1/4^
_refine_ls_extinction_method 'SHELXL97 (Sheldrick, 1997a)'
_refine_ls_goodness_of_fit_ref 1.047
_refine_ls_hydrogen_treatment mixed
_refine_ls_matrix_type full
_refine_ls_number_parameters 167
_refine_ls_number_reflns 2118
_refine_ls_number_restraints 3
_refine_ls_restrained_S_all 1.047
_refine_ls_R_factor_all 0.0474
_refine_ls_R_factor_gt 0.0360
_refine_ls_shift/su_max 0.000
_refine_ls_shift/su_mean 0.000
_refine_ls_structure_factor_coef Fsqd
_refine_ls_weighting_details 'calc w = 1/[\s^2^(Fo^2^)+(0.0525P)^2^+0.858P] where P=(Fo^2^+2Fc^2^)/3'
_refine_ls_weighting_scheme calc
_refine_ls_wR_factor_gt 0.0922
_refine_ls_wR_factor_ref 0.0982
_reflns_number_gt 1690
_reflns_number_total 2118
_reflns_threshold_expression I>2\s(I)
_cod_data_source_file fi2031.cif
_cod_data_source_block I
_cod_original_sg_symbol_H-M 'P 21/c'
_cod_database_code 2213299
_cod_database_fobs_code 2213299

loop_
_symmetry_equiv_pos_as_xyz
x,y,z
-x,y+1/2,-z+1/2
-x,-y,-z
x,-y-1/2,z-1/2

loop_
_atom_site_type_symbol
_atom_site_label
_atom_site_fract_x
_atom_site_fract_y
_atom_site_fract_z
_atom_site_U_iso_or_equiv
_atom_site_adp_type
_atom_site_calc_flag
_atom_site_refinement_flags
_atom_site_occupancy
_atom_site_disorder_group
V V1 0.5000 -0.5000 0.5000 0.0172(2) Uani d SP 0.75 1
Ga Ga1 0.5000 -0.5000 0.5000 0.0172(2) Uani d SP 0.25 2
V V2 0.0000 -0.5000 0.5000 0.0156(2) Uani d SP 0.75 1
Ga Ga2 0.0000 -0.5000 0.5000 0.0156(2) Uani d SP 0.25 2
S S1 -0.26026(10) -0.30497(8) 0.37800(5) 0.0190(2) Uani d . 1 .
S S2 0.75148(10) -0.71787(8) 0.39733(5) 0.0178(2) Uani d . 1 .
O O1 0.2483(3) -0.5051(2) 0.44121(15) 0.0194(5) Uani d D 1 .
H H1O 0.243(5) -0.510(3) 0.3867(13) 0.023 Uiso d D 1 .
O O2 -0.1099(3) -0.4060(2) 0.39161(13) 0.0215(5) Uani d . 1 .
O O3 0.6049(3) -0.6127(2) 0.39943(13) 0.0198(5) Uani d . 1 .
O O4 0.5704(3) -0.3369(2) 0.43523(14) 0.0238(5) Uani d . 1 .
O O5 0.6767(3) -0.8334(2) 0.44124(16) 0.0317(6) Uani d . 1 .
O O6 0.8072(3) -0.7460(3) 0.30740(14) 0.0369(6) Uani d . 1 .
O O7 -0.0715(3) -0.6736(2) 0.44828(15) 0.0237(5) Uani d . 1 .
O O8 -0.1855(4) -0.1796(2) 0.40485(19) 0.0384(7) Uani d . 1 .
O O9 -0.3272(4) -0.3043(3) 0.28663(15) 0.0437(8) Uani d . 1 .
N N1 0.2371(4) -0.1851(3) 0.36920(18) 0.0275(7) Uani d . 1 .
H H1C 0.3168 -0.2408 0.3432 0.041 Uiso calc R 1 .
H H1D 0.1197 -0.1914 0.3444 0.041 Uiso calc R 1 .
H H1E 0.2303 -0.2036 0.4267 0.041 Uiso calc R 1 .
N N2 0.2608(4) 0.1782(3) 0.39194(18) 0.0253(6) Uani d . 1 .
H H2C 0.1812 0.2340 0.4179 0.038 Uiso calc R 1 .
H H2D 0.2705 0.1981 0.3348 0.038 Uiso calc R 1 .
H H2E 0.3773 0.1826 0.4178 0.038 Uiso calc R 1 .
C C1 0.3112(6) -0.0511(4) 0.3581(3) 0.0459(11) Uani d . 1 .
H H1A 0.4403 -0.0449 0.3840 0.055 Uiso calc R 1 .
H H1B 0.3201 -0.0314 0.2954 0.055 Uiso calc R 1 .
C C2 0.1833(5) 0.0448(3) 0.4007(3) 0.0332(9) Uani d . 1 .
H H2A 0.1712 0.0236 0.4631 0.040 Uiso calc R 1 .
H H2B 0.0553 0.0405 0.3736 0.040 Uiso calc R 1 .
O O1W 0.2364(6) 0.4907(3) 0.2625(2) 0.0515(9) Uani d D 1 .
H H1WB 0.220(7) 0.427(4) 0.230(3) 0.077 Uiso d D 1 .
H H1WA 0.216(7) 0.559(3) 0.234(3) 0.077 Uiso d D 1 .

loop_
_atom_site_aniso_label
_atom_site_aniso_U_11
_atom_site_aniso_U_22
_atom_site_aniso_U_33
_atom_site_aniso_U_12
_atom_site_aniso_U_13
_atom_site_aniso_U_23
V1 0.0138(3) 0.0180(4) 0.0197(4) 0.0004(2) 0.0006(3) 0.0014(3)
Ga1 0.0138(3) 0.0180(4) 0.0197(4) 0.0004(2) 0.0006(3) 0.0014(3)
V2 0.0120(3) 0.0164(4) 0.0184(4) 0.0003(2) 0.0002(3) -0.0008(3)
Ga2 0.0120(3) 0.0164(4) 0.0184(4) 0.0003(2) 0.0002(3) -0.0008(3)
S1 0.0189(4) 0.0209(4) 0.0173(4) 0.0015(3) 0.0023(3) 0.0052(3)
S2 0.0172(4) 0.0192(4) 0.0170(4) 0.0008(3) -0.0005(3) -0.0034(3)
O1 0.0135(10) 0.0278(13) 0.0169(11) 0.0009(8) 0.0003(9) -0.0026(9)
O2 0.0166(10) 0.0254(13) 0.0225(11) 0.0034(9) 0.0022(9) 0.0034(10)
O3 0.0176(11) 0.0218(12) 0.0199(11) 0.0043(9) -0.0022(8) -0.0028(9)
O4 0.0204(11) 0.0218(12) 0.0295(12) 0.0033(9) 0.0077(9) 0.0066(10)
O5 0.0280(13) 0.0227(13) 0.0443(15) -0.0020(10) -0.0016(11) 0.0060(11)
O6 0.0411(14) 0.0503(17) 0.0192(12) 0.0152(13) 0.0027(10) -0.0078(11)
O7 0.0173(11) 0.0200(12) 0.0337(13) 0.0035(9) -0.0087(9) -0.0077(10)
O8 0.0308(13) 0.0191(13) 0.0652(18) -0.0062(11) 0.0037(13) -0.0022(12)
O9 0.0393(15) 0.075(2) 0.0167(12) 0.0191(14) -0.0047(10) 0.0056(12)
N1 0.0331(16) 0.0260(16) 0.0233(14) 0.0001(13) 0.0000(12) -0.0015(12)
N2 0.0229(14) 0.0271(16) 0.0259(14) -0.0012(12) 0.0017(11) -0.0043(13)
C1 0.051(2) 0.029(2) 0.059(3) -0.0051(19) 0.026(2) -0.005(2)
C2 0.0259(18) 0.0274(19) 0.047(2) 0.0002(15) 0.0101(16) 0.0002(18)
O1W 0.091(3) 0.0384(19) 0.0256(15) 0.0124(17) -0.0022(16) -0.0014(12)

loop_
_atom_type_symbol
_atom_type_description
_atom_type_scat_dispersion_real
_atom_type_scat_dispersion_imag
_atom_type_scat_source
C C 0.0033 0.0016 'International Tables Vol C Tables 4.2.6.8 and 6.1.1.4'
H H 0.0000 0.0000 'International Tables Vol C Tables 4.2.6.8 and 6.1.1.4'
N N 0.0061 0.0033 'International Tables Vol C Tables 4.2.6.8 and 6.1.1.4'
O O 0.0106 0.0060 'International Tables Vol C Tables 4.2.6.8 and 6.1.1.4'
V V 0.3005 0.5294 'International Tables Vol C Tables 4.2.6.8 and 6.1.1.4'
S S 0.1246 0.1234 'International Tables Vol C Tables 4.2.6.8 and 6.1.1.4'
Ga Ga 0.2307 1.6083 'International Tables Vol C Tables 4.2.6.8 and 6.1.1.4'

loop_
_geom_angle_atom_site_label_1
_geom_angle_atom_site_label_2
_geom_angle_atom_site_label_3
_geom_angle_site_symmetry_1
_geom_angle_site_symmetry_3
_geom_angle
_geom_angle_publ_flag
O1 V1 O1 . 3_646 180.00(12) n
O1 V1 O4 . . 91.24(9) n
O1 V1 O4 3_646 . 88.76(9) n
O1 V1 O4 . 3_646 88.76(9) n
O1 V1 O4 3_646 3_646 91.24(9) n
O4 V1 O4 . 3_646 180.0 n
O1 V1 O3 . 3_646 91.71(8) n
O1 V1 O3 3_646 3_646 88.29(8) n
O4 V1 O3 . 3_646 88.68(8) n
O4 V1 O3 3_646 3_646 91.32(8) n
O1 V1 O3 . . 88.29(8) n
O1 V1 O3 3_646 . 91.71(8) n
O4 V1 O3 . . 91.32(8) n
O4 V1 O3 3_646 . 88.68(8) n
O3 V1 O3 3_646 . 180.0 n
O1 V2 O1 . 3_546 180.00(12) n
O1 V2 O7 . . 90.69(9) n
O1 V2 O7 3_546 . 89.31(9) n
O1 V2 O7 . 3_546 89.31(9) n
O1 V2 O7 3_546 3_546 90.69(9) n
O7 V2 O7 . 3_546 180.0 n
O1 V2 O2 . . 88.11(8) n
O1 V2 O2 3_546 . 91.89(8) n
O7 V2 O2 . . 91.43(8) n
O7 V2 O2 3_546 . 88.57(9) n
O1 V2 O2 . 3_546 91.89(8) n
O1 V2 O2 3_546 3_546 88.11(8) n
O7 V2 O2 . 3_546 88.57(9) n
O7 V2 O2 3_546 3_546 91.43(9) n
O2 V2 O2 . 3_546 180.0 n
O8 S1 O9 . . 111.69(17) n
O8 S1 O2 . . 110.01(14) n
O9 S1 O2 . . 110.39(14) n
O8 S1 O4 . 1_455 108.23(14) n
O9 S1 O4 . 1_455 107.98(14) n
O2 S1 O4 . 1_455 108.43(12) n
O6 S2 O5 . . 111.29(16) n
O6 S2 O3 . . 110.97(14) n
O5 S2 O3 . . 109.87(13) n
O6 S2 O7 . 1_655 108.36(14) n
O5 S2 O7 . 1_655 107.76(14) n
O3 S2 O7 . 1_655 108.48(12) n
V1 O1 V2 . . 125.53(12) n
V1 O1 H1O . . 119(3) n
V2 O1 H1O . . 116(3) n
S1 O2 V2 . . 134.17(12) n
S2 O3 V1 . . 132.67(13) n
S1 O4 V1 1_655 . 131.33(13) n
S2 O7 V2 1_455 . 131.35(13) n
C1 N1 H1C . . 109.5 n
C1 N1 H1D . . 109.5 n
H1C N1 H1D . . 109.5 n
C1 N1 H1E . . 109.5 n
H1C N1 H1E . . 109.5 n
H1D N1 H1E . . 109.5 n
C2 N2 H2C . . 109.5 n
C2 N2 H2D . . 109.5 n
H2C N2 H2D . . 109.5 n
C2 N2 H2E . . 109.5 n
H2C N2 H2E . . 109.5 n
H2D N2 H2E . . 109.5 n
C2 C1 N1 . . 111.3(3) n
C2 C1 H1A . . 109.4 n
N1 C1 H1A . . 109.4 n
C2 C1 H1B . . 109.4 n
N1 C1 H1B . . 109.4 n
H1A C1 H1B . . 108.0 n
C1 C2 N2 . . 111.2(3) n
C1 C2 H2A . . 109.4 n
N2 C2 H2A . . 109.4 n
C1 C2 H2B . . 109.4 n
N2 C2 H2B . . 109.4 n
H2A C2 H2B . . 108.0 n
H1WB O1W H1WA . . 110(6) n

loop_
_geom_bond_atom_site_label_1
_geom_bond_atom_site_label_2
_geom_bond_site_symmetry_2
_geom_bond_distance
_geom_bond_publ_flag
M1 O1 . 1.940(2) y
M1 O1 3_646 1.940(2) n
M1 O4 . 2.007(2) y
M1 O4 3_646 2.007(2) n
M1 O3 3_646 2.051(2) n
M1 O3 . 2.051(2) y
M2 O1 . 1.942(2) y
M2 O1 3_546 1.942(2) n
M2 O7 . 2.010(2) y
M2 O7 3_546 2.010(2) n
M2 O2 . 2.038(2) y
M2 O2 3_546 2.038(2) n
S1 O8 . 1.447(2) n
S1 O9 . 1.448(2) n
S1 O2 . 1.482(2) n
S1 O4 1_455 1.500(2) n
S2 O6 . 1.445(2) n
S2 O5 . 1.460(2) n
S2 O3 . 1.484(2) n
S2 O7 1_655 1.505(2) n
O4 S1 1_655 1.500(2) n
O7 S2 1_455 1.505(2) n
N1 C1 . 1.483(5) n
N1 H1C . 0.8900 n
N1 H1D . 0.8900 n
N1 H1E . 0.8900 n
N2 C2 . 1.482(4) n
N2 H2C . 0.8900 n
N2 H2D . 0.8900 n
N2 H2E . 0.8900 n
C1 C2 . 1.479(5) n
C1 H1A . 0.9700 n
C1 H1B . 0.9700 n
C2 H2A . 0.9700 n
C2 H2B . 0.9700 n
O1W H1WB . 0.83(4) n
O1W H1WA . 0.84(4) n

loop_
_geom_hbond_atom_site_label_D
_geom_hbond_atom_site_label_H
_geom_hbond_atom_site_label_A
_geom_hbond_site_symmetry_A
_geom_hbond_distance_DH
_geom_hbond_distance_HA
_geom_hbond_distance_DA
_geom_hbond_angle_DHA
_geom_hbond_publ_flag
O1W H1WB O8 2_555 0.83(4) 2.32(4) 3.091(4) 155(4) y
O1W H1WB O9 2_555 0.83(4) 2.51(4) 3.193(4) 141(4) y
N1 H1D O8 . 0.89 2.31 2.975(4) 131.31 y
N1 H1E O5 3_646 0.89 2.12 2.919(4) 149.13 y
O1W H1WA O6 2_665 0.84(4) 2.11(3) 2.925(4) 165(4) y
O1 H1O O1W 1_545 0.82(2) 1.87(2) 2.697(4) 176(3) y
N2 H2C O7 1_565 0.89 2.046 2.894(4) 158.97 y
N2 H2D O9 2_555 0.89 1.879 2.746(4) 164.04 y
N2 H2E O5 1_565 0.89 2.099 2.958(4) 162.10 y
